data_7238416
loop_
_publ_author_name
'Grudniewska, Aleksandra'
'Dancewicz, Katarzyna'
'Bia\/lo\'nska, Agata'
'Ciunik, Zbigniew'
'Gabry\'s, Beata'
'Wawrze\'nczyk, Czes\/law'

_publ_section_title
;
 Synthesis of piperitone-derived halogenated lactones and their effect on
 aphid probing, feeding, and settling behavior
;
_journal_issue 3
_journal_name_full 'RSC Advances'
_journal_page_first 498
_journal_paper_doi 10.1039/c1ra00270h
_journal_volume 1
_journal_year 2011
_chemical_formula_moiety 'C12 H19 Br O2'
_chemical_formula_sum 'C12 H19 Br O2'
_chemical_formula_weight 275.18
_chemical_name_systematic
;
(+/-)-<i>c</i>-5-bromo-<i>c</i>-4-isopropyl-<i>r</i>
-1-methyl-7-oxa-<i>cis</i>-bicyclo[4.3.0]nonan-8-one
;
_space_group_IT_number 14
_space_group_name_Hall '-P 2ybc'
_space_group_name_H-M_alt 'P 1 21/c 1'
_symmetry_cell_setting monoclinic
_symmetry_space_group_name_Hall '-P 2ybc'
_symmetry_space_group_name_H-M 'P 1 21/c 1'
_atom_sites_solution_hydrogens geom
_atom_sites_solution_primary direct
_atom_sites_solution_secondary difmap
_audit_creation_method SHELXL-97
_cell_angle_alpha 90.00
_cell_angle_beta 99.36(3)
_cell_angle_gamma 90.00
_cell_formula_units_Z 4
_cell_length_a 17.359(3)
_cell_length_b 10.889(2)
_cell_length_c 6.611(2)
_cell_measurement_reflns_used 11370
_cell_measurement_temperature 100(2)
_cell_measurement_theta_max 36.83
_cell_measurement_theta_min 3.02
_cell_volume 1233.0(5)
_computing_cell_refinement
;
CrysAlis RED, Oxford Diffraction Ltd.,
Version 1.171.33.52 (release 06-11-2009 CrysAlis171 .NET)
(compiled Nov 6 2009,16:24:50)
;
_computing_data_collection
;
CrysAlis CCD, Oxford Diffraction Ltd.,
Version 1.171.33.52 (release 06-11-2009 CrysAlis171 .NET)
(compiled Nov 6 2009,16:24:50)
;
_computing_data_reduction
;
CrysAlis RED, Oxford Diffraction Ltd.,
Version 1.171.33.52 (release 06-11-2009 CrysAlis171 .NET)
(compiled Nov 6 2009,16:24:50)
;
_computing_structure_refinement
;
SHELXL-97 (Sheldrick, G. M. (2008). <i>Acta Cryst.</i> <b>A64</b>, 112-122.)
;
_computing_structure_solution
;
SHELXS-97 (Sheldrick, G. M. (2008). <i>Acta Cryst.</i> <b>A64</b>, 112-122.)
;
_diffrn_ambient_temperature 100(2)
_diffrn_measured_fraction_theta_full 0.990
_diffrn_measured_fraction_theta_max 0.990
_diffrn_measurement_device_type 'Kuma KM4CCD'
_diffrn_measurement_method '\w scan'
_diffrn_radiation_monochromator graphite
_diffrn_radiation_source 'fine-focus sealed tube'
_diffrn_radiation_type MoK\a
_diffrn_radiation_wavelength 0.71073
_diffrn_reflns_av_R_equivalents 0.0284
_diffrn_reflns_av_sigmaI/netI 0.0241
_diffrn_reflns_limit_h_max 25
_diffrn_reflns_limit_h_min -24
_diffrn_reflns_limit_k_max 12
_diffrn_reflns_limit_k_min -16
_diffrn_reflns_limit_l_max 9
_diffrn_reflns_limit_l_min -9
_diffrn_reflns_number 18725
_diffrn_reflns_theta_full 32.00
_diffrn_reflns_theta_max 32.00
_diffrn_reflns_theta_min 3.03
_diffrn_standards_number 0
_exptl_absorpt_coefficient_mu 3.314
_exptl_absorpt_correction_T_max 1.00000
_exptl_absorpt_correction_T_min 0.51543
_exptl_absorpt_correction_type multi-scan
_exptl_absorpt_process_details
;
CrysAlis RED, Oxford Diffraction Ltd.,
Version 1.171.33.52 (release 06-11-2009 CrysAlis171 .NET)
(compiled Nov 6 2009,16:24:50)
;
_exptl_crystal_colour block
_exptl_crystal_density_diffrn 1.482
_exptl_crystal_density_method 'not measured'
_exptl_crystal_description colorless
_exptl_crystal_F_000 568
_exptl_crystal_size_max 0.30
_exptl_crystal_size_mid 0.20
_exptl_crystal_size_min 0.20
_refine_diff_density_max 0.713
_refine_diff_density_min -0.212
_refine_diff_density_rms 0.074
_refine_ls_extinction_method none
_refine_ls_goodness_of_fit_ref 0.964
_refine_ls_hydrogen_treatment constr
_refine_ls_matrix_type full
_refine_ls_number_parameters 136
_refine_ls_number_reflns 4232
_refine_ls_number_restraints 0
_refine_ls_restrained_S_all 0.964
_refine_ls_R_factor_all 0.0338
_refine_ls_R_factor_gt 0.0234
_refine_ls_shift/su_max 0.002
_refine_ls_shift/su_mean 0.000
_refine_ls_structure_factor_coef Fsqd
_refine_ls_weighting_details 'calc w=1/[\s^2^(Fo^2^)+(0.0369P)^2^+0.0000P] where P=(Fo^2^+2Fc^2^)/3'
_refine_ls_weighting_scheme calc
_refine_ls_wR_factor_gt 0.0557
_refine_ls_wR_factor_ref 0.0577
_reflns_number_gt 3373
_reflns_number_total 4232
_reflns_threshold_expression >2sigma(I)
_cod_data_source_file c1ra00270h.txt
_cod_data_source_block (+/-)-10c
_cod_original_sg_symbol_H-M 'P 21/c'
_cod_database_code 7238416

loop_
_symmetry_equiv_pos_as_xyz
'x, y, z'
'-x, y+1/2, -z+1/2'
'-x, -y, -z'
'x, -y-1/2, z-1/2'

loop_
_atom_site_label
_atom_site_type_symbol
_atom_site_fract_x
_atom_site_fract_y
_atom_site_fract_z
_atom_site_U_iso_or_equiv
_atom_site_adp_type
_atom_site_occupancy
_atom_site_symmetry_multiplicity
_atom_site_calc_flag
_atom_site_refinement_flags
Br Br 0.335508(7) 0.080805(11) 0.178511(17) 0.02388(5) Uani 1 1 d .
C1 C 0.14712(7) -0.00468(10) -0.09233(18) 0.0176(2) Uani 1 1 d .
C2 C 0.17271(7) -0.11379(11) -0.2142(2) 0.0211(2) Uani 1 1 d .
H2A H 0.1457 -0.1889 -0.1788 0.025 Uiso 1 1 calc R
H2E H 0.1564 -0.0982 -0.3625 0.025 Uiso 1 1 calc R
C3 C 0.26077(7) -0.13594(10) -0.17181(19) 0.0198(2) Uani 1 1 d .
H3E H 0.2735 -0.2085 -0.2505 0.024 Uiso 1 1 calc R
H3A H 0.2772 -0.1537 -0.0242 0.024 Uiso 1 1 calc R
C4 C 0.30595(6) -0.02425(10) -0.23138(17) 0.0159(2) Uani 1 1 d .
H4A H 0.2858 -0.0076 -0.3793 0.019 Uiso 1 1 calc R
C5 C 0.28554(7) 0.08827(10) -0.11303(17) 0.0162(2) Uani 1 1 d .
H5E H 0.3061 0.1624 -0.1758 0.019 Uiso 1 1 calc R
C6 C 0.19867(7) 0.10792(10) -0.11334(17) 0.0161(2) Uani 1 1 d .
H6E H 0.1916 0.1694 -0.0055 0.019 Uiso 1 1 calc R
O7 O 0.16730(5) 0.15823(7) -0.31549(13) 0.02074(17) Uani 1 1 d .
C8 C 0.09030(7) 0.12871(11) -0.3637(2) 0.0215(2) Uani 1 1 d .
O8 O 0.05128(6) 0.16794(9) -0.51667(15) 0.0299(2) Uani 1 1 d .
C9 C 0.06839(7) 0.04488(11) -0.2006(2) 0.0218(2) Uani 1 1 d .
H9A H 0.0343 -0.0227 -0.2623 0.026 Uiso 1 1 calc R
H9B H 0.0412 0.0908 -0.1038 0.026 Uiso 1 1 calc R
C10 C 0.14467(8) -0.03970(13) 0.1304(2) 0.0265(3) Uani 1 1 d .
H10A H 0.1959 -0.0708 0.1938 0.040 Uiso 1 1 calc R
H10B H 0.1052 -0.1035 0.1346 0.040 Uiso 1 1 calc R
H10C H 0.1314 0.0328 0.2056 0.040 Uiso 1 1 calc R
C11 C 0.39432(7) -0.04606(11) -0.21502(18) 0.0187(2) Uani 1 1 d .
H11A H 0.4147 -0.0722 -0.0712 0.022 Uiso 1 1 calc R
C12 C 0.41250(8) -0.14867(12) -0.3585(2) 0.0246(3) Uani 1 1 d .
H12A H 0.4691 -0.1601 -0.3433 0.037 Uiso 1 1 calc R
H12B H 0.3919 -0.1264 -0.5006 0.037 Uiso 1 1 calc R
H12C H 0.3881 -0.2252 -0.3234 0.037 Uiso 1 1 calc R
C13 C 0.43794(8) 0.07104(11) -0.2582(2) 0.0245(3) Uani 1 1 d .
H13A H 0.4939 0.0533 -0.2461 0.037 Uiso 1 1 calc R
H13B H 0.4298 0.1346 -0.1590 0.037 Uiso 1 1 calc R
H13C H 0.4181 0.1000 -0.3973 0.037 Uiso 1 1 calc R

loop_
_atom_site_aniso_label
_atom_site_aniso_U_11
_atom_site_aniso_U_22
_atom_site_aniso_U_33
_atom_site_aniso_U_23
_atom_site_aniso_U_13
_atom_site_aniso_U_12
Br 0.02435(7) 0.02858(7) 0.01675(6) -0.00646(5) -0.00253(4) 0.00568(5)
C1 0.0178(5) 0.0147(5) 0.0215(6) 0.0011(4) 0.0063(4) 0.0007(4)
C2 0.0202(6) 0.0145(5) 0.0300(6) -0.0033(4) 0.0081(5) -0.0025(4)
C3 0.0207(6) 0.0137(5) 0.0264(6) -0.0023(4) 0.0081(4) -0.0001(4)
C4 0.0167(5) 0.0170(5) 0.0144(5) -0.0003(4) 0.0035(4) -0.0007(4)
C5 0.0175(5) 0.0151(5) 0.0151(5) 0.0004(4) 0.0003(4) -0.0007(4)
C6 0.0173(5) 0.0143(5) 0.0164(5) 0.0000(4) 0.0016(4) 0.0013(4)
O7 0.0200(4) 0.0186(4) 0.0221(4) 0.0060(3) -0.0010(3) -0.0017(3)
C8 0.0205(6) 0.0170(5) 0.0255(6) -0.0007(4) 0.0000(4) -0.0005(4)
O8 0.0277(5) 0.0288(5) 0.0290(5) 0.0041(4) -0.0079(4) 0.0006(4)
C9 0.0169(5) 0.0183(5) 0.0302(6) 0.0011(5) 0.0045(5) -0.0006(4)
C10 0.0261(6) 0.0289(6) 0.0273(7) 0.0091(5) 0.0123(5) 0.0071(5)
C11 0.0168(5) 0.0224(5) 0.0169(5) -0.0005(4) 0.0031(4) 0.0001(4)
C12 0.0223(6) 0.0285(6) 0.0245(6) -0.0028(5) 0.0088(5) 0.0028(5)
C13 0.0182(6) 0.0300(7) 0.0255(6) 0.0008(5) 0.0039(4) -0.0043(5)

loop_
_atom_type_symbol
_atom_type_description
_atom_type_scat_dispersion_real
_atom_type_scat_dispersion_imag
_atom_type_scat_source
C C 0.0033 0.0016 'International Tables Vol C Tables 4.2.6.8 and 6.1.1.4'
H H 0.0000 0.0000 'International Tables Vol C Tables 4.2.6.8 and 6.1.1.4'
O O 0.0106 0.0060 'International Tables Vol C Tables 4.2.6.8 and 6.1.1.4'
Br Br -0.2901 2.4595 'International Tables Vol C Tables 4.2.6.8 and 6.1.1.4'

loop_
_geom_angle_atom_site_label_1
_geom_angle_atom_site_label_2
_geom_angle_atom_site_label_3
_geom_angle
C10 C1 C9 112.03(10)
C10 C1 C6 113.19(11)
C9 C1 C6 99.49(9)
C10 C1 C2 111.52(10)
C9 C1 C2 109.76(10)
C6 C1 C2 110.25(10)
C3 C2 C1 113.00(10)
C3 C2 H2A 109.0
C1 C2 H2A 109.0
C3 C2 H2E 109.0
C1 C2 H2E 109.0
H2A C2 H2E 107.8
C2 C3 C4 111.48(10)
C2 C3 H3E 109.3
C4 C3 H3E 109.3
C2 C3 H3A 109.3
C4 C3 H3A 109.3
H3E C3 H3A 108.0
C5 C4 C3 109.52(9)
C5 C4 C11 113.57(9)
C3 C4 C11 113.92(9)
C5 C4 H4A 106.4
C3 C4 H4A 106.4
C11 C4 H4A 106.4
C6 C5 C4 115.13(9)
C6 C5 Br 106.48(8)
C4 C5 Br 111.36(7)
C6 C5 H5E 107.9
C4 C5 H5E 107.9
Br C5 H5E 107.9
O7 C6 C5 105.95(9)
O7 C6 C1 104.19(9)
C5 C6 C1 118.60(9)
O7 C6 H6E 109.2
C5 C6 H6E 109.2
C1 C6 H6E 109.2
C8 O7 C6 109.30(9)
O8 C8 O7 120.75(12)
O8 C8 C9 130.13(12)
O7 C8 C9 109.12(10)
C8 C9 C1 103.73(10)
C8 C9 H9A 111.0
C1 C9 H9A 111.0
C8 C9 H9B 111.0
C1 C9 H9B 111.0
H9A C9 H9B 109.0
C1 C10 H10A 109.5
C1 C10 H10B 109.5
H10A C10 H10B 109.5
C1 C10 H10C 109.5
H10A C10 H10C 109.5
H10B C10 H10C 109.5
C12 C11 C13 109.49(10)
C12 C11 C4 111.88(10)
C13 C11 C4 112.05(10)
C12 C11 H11A 107.7
C13 C11 H11A 107.7
C4 C11 H11A 107.7
C11 C12 H12A 109.5
C11 C12 H12B 109.5
H12A C12 H12B 109.5
C11 C12 H12C 109.5
H12A C12 H12C 109.5
H12B C12 H12C 109.5
C11 C13 H13A 109.5
C11 C13 H13B 109.5
H13A C13 H13B 109.5
C11 C13 H13C 109.5
H13A C13 H13C 109.5
H13B C13 H13C 109.5

loop_
_geom_bond_atom_site_label_1
_geom_bond_atom_site_label_2
_geom_bond_distance
Br C5 1.9824(13)
C1 C10 1.5282(18)
C1 C9 1.5338(17)
C1 C6 1.5375(16)
C1 C2 1.5410(17)
C2 C3 1.5277(17)
C2 H2A 0.9900
C2 H2E 0.9900
C3 C4 1.5329(16)
C3 H3E 0.9900
C3 H3A 0.9900
C4 C5 1.5261(15)
C4 C11 1.5386(16)
C4 H4A 1.0000
C5 C6 1.5228(16)
C5 H5E 1.0000
C6 O7 1.4649(14)
C6 H6E 1.0000
O7 C8 1.3613(15)
C8 O8 1.2003(15)
C8 C9 1.5083(18)
C9 H9A 0.9900
C9 H9B 0.9900
C10 H10A 0.9800
C10 H10B 0.9800
C10 H10C 0.9800
C11 C12 1.5313(17)
C11 C13 1.5333(17)
C11 H11A 1.0000
C12 H12A 0.9800
C12 H12B 0.9800
C12 H12C 0.9800
C13 H13A 0.9800
C13 H13B 0.9800
C13 H13C 0.9800

loop_
_geom_torsion_atom_site_label_1
_geom_torsion_atom_site_label_2
_geom_torsion_atom_site_label_3
_geom_torsion_atom_site_label_4
_geom_torsion
C10 C1 C2 C3 -78.15(13)
C9 C1 C2 C3 157.09(10)
C6 C1 C2 C3 48.48(14)
C1 C2 C3 C4 -60.84(13)
C2 C3 C4 C5 58.07(13)
C2 C3 C4 C11 -173.52(10)
C3 C4 C5 C6 -47.37(13)
C11 C4 C5 C6 -175.97(9)
C3 C4 C5 Br 73.95(10)
C11 C4 C5 Br -54.65(11)
C4 C5 C6 O7 -76.63(11)
Br C5 C6 O7 159.44(7)
C4 C5 C6 C1 39.88(14)
Br C5 C6 C1 -84.05(10)
C10 C1 C6 O7 -155.56(9)
C9 C1 C6 O7 -36.53(11)
C2 C1 C6 O7 78.75(11)
C10 C1 C6 C5 87.00(13)
C9 C1 C6 C5 -153.97(10)
C2 C1 C6 C5 -38.69(14)
C5 C6 O7 C8 153.30(9)
C1 C6 O7 C8 27.44(11)
C6 O7 C8 O8 174.72(11)
C6 O7 C8 C9 -5.56(13)
O8 C8 C9 C1 161.18(14)
O7 C8 C9 C1 -18.51(13)
C10 C1 C9 C8 152.78(11)
C6 C1 C9 C8 32.89(11)
C2 C1 C9 C8 -82.76(12)
C5 C4 C11 C12 -172.22(10)
C3 C4 C11 C12 61.46(13)
C5 C4 C11 C13 -48.81(13)
C3 C4 C11 C13 -175.13(10)
